data_7707436
loop_
_publ_author_name
'Xu, Yong-Kai'
'Meng, Mei-Mei'
'Xi, Ji-Ming'
'Wang, Li-Fei'
'Zhu, Rui'
'Liu, Xing-Gui'
'Zhang, Rui'
'Dong, Wei'
'Lu, Zhen-Zhong'
'Zheng, He-Gen'
'Huang, Wei'

_publ_section_title
;
 Mixed matrix membranes containing fluorescent coordination polymers for
 detecting Cr<sub>2</sub>O<sub>7</sub><sup>2-</sup> with high sensitivity,
 stability and recyclability.
;
_journal_issue 23
_journal_name_full 'Dalton transactions (Cambridge, England : 2003)'
_journal_page_first 7944
_journal_page_last 7948
_journal_paper_doi 10.1039/d1dt00894c
_journal_volume 50
_journal_year 2021
_chemical_formula_moiety 'C28 H21 Cd Cl N2 O2'
_chemical_formula_sum 'C28 H21 Cd Cl N2 O2'
_chemical_formula_weight 565.32
_space_group_crystal_system triclinic
_space_group_IT_number 2
_space_group_name_Hall '-P 1'
_space_group_name_H-M_alt 'P -1'
_atom_sites_solution_hydrogens geom
_atom_sites_solution_primary dual
_audit_creation_date 2021-02-20
_audit_creation_method
;
Olex2 1.2
(compiled 2018.05.29 svn.r3508 for OlexSys, GUI svn.r5506)
;
_audit_update_record
;
2021-02-22 deposited with the CCDC.	2021-05-18 downloaded from the CCDC.
;
_cell_angle_alpha 92.121(3)
_cell_angle_beta 98.182(4)
_cell_angle_gamma 98.858(3)
_cell_formula_units_Z 2
_cell_length_a 9.2718(13)
_cell_length_b 9.9377(13)
_cell_length_c 13.4848(19)
_cell_measurement_reflns_used 3652
_cell_measurement_temperature 301(2)
_cell_measurement_theta_max 25.033
_cell_measurement_theta_min 2.645
_cell_volume 1213.0(3)
_computing_cell_refinement 'SAINT v8.37A (Bruker, 2015)'
_computing_data_reduction 'SAINT v8.37A (Bruker, 2015)'
_computing_molecular_graphics 'Olex2 (Dolomanov et al., 2009)'
_computing_publication_material 'Olex2 (Dolomanov et al., 2009)'
_computing_structure_refinement 'XL (Sheldrick, 2008)'
_computing_structure_solution 'XT (Sheldrick, 2015)'
_diffrn_ambient_temperature 300.77
_diffrn_measured_fraction_theta_full 0.993
_diffrn_measured_fraction_theta_max 0.989
_diffrn_measurement_device_type 'CCD area detector'
_diffrn_measurement_method 'phi and omega scans'
_diffrn_radiation_type MoK\a
_diffrn_radiation_wavelength 0.71073
_diffrn_reflns_av_R_equivalents 0.0395
_diffrn_reflns_av_unetI/netI 0.0702
_diffrn_reflns_Laue_measured_fraction_full 0.993
_diffrn_reflns_Laue_measured_fraction_max 0.989
_diffrn_reflns_limit_h_max 11
_diffrn_reflns_limit_h_min -6
_diffrn_reflns_limit_k_max 12
_diffrn_reflns_limit_k_min -12
_diffrn_reflns_limit_l_max 16
_diffrn_reflns_limit_l_min -16
_diffrn_reflns_number 8919
_diffrn_reflns_point_group_measured_fraction_full 0.993
_diffrn_reflns_point_group_measured_fraction_max 0.989
_diffrn_reflns_theta_full 25.242
_diffrn_reflns_theta_max 25.997
_diffrn_reflns_theta_min 2.653
_exptl_absorpt_coefficient_mu 1.038
_exptl_absorpt_correction_T_max 0.811
_exptl_absorpt_correction_T_min 0.740
_exptl_absorpt_correction_type multi-scan
_exptl_absorpt_process_details 'SADABS; Bruker, 2008'
_exptl_crystal_colour yellow
_exptl_crystal_colour_primary yellow
_exptl_crystal_density_diffrn 1.548
_exptl_crystal_description block
_exptl_crystal_F_000 568
_exptl_crystal_size_max 0.32
_exptl_crystal_size_mid 0.26
_exptl_crystal_size_min 0.21
_refine_diff_density_max 0.637
_refine_diff_density_min -0.657
_refine_diff_density_rms 0.099
_refine_ls_extinction_method none
_refine_ls_goodness_of_fit_ref 1.026
_refine_ls_hydrogen_treatment constr
_refine_ls_matrix_type full
_refine_ls_number_parameters 307
_refine_ls_number_reflns 4715
_refine_ls_number_restraints 0
_refine_ls_restrained_S_all 1.026
_refine_ls_R_factor_all 0.0665
_refine_ls_R_factor_gt 0.0414
_refine_ls_shift/su_max 0.001
_refine_ls_shift/su_mean 0.000
_refine_ls_structure_factor_coef Fsqd
_refine_ls_weighting_details 'w=1/[\s^2^(Fo^2^)+(0.0257P)^2^] where P=(Fo^2^+2Fc^2^)/3'
_refine_ls_weighting_scheme calc
_refine_ls_wR_factor_gt 0.0705
_refine_ls_wR_factor_ref 0.0757
_reflns_Friedel_coverage 0.000
_reflns_number_gt 3621
_reflns_number_total 4715
_reflns_threshold_expression 'I > 2\s(I)'
_cod_data_source_file d1dt00894c2.cif
_cod_data_source_block 1
_cod_depositor_comments 'Adding full bibliography for 7707436--7707438.cif.'
_cod_database_code 7707436
_shelx_shelxl_version_number 2018/3
_shelx_space_group_comment
;
The symmetry employed for this shelxl refinement is uniquely defined
by the following loop, which should always be used as a source of
symmetry information in preference to the above space-group names.
They are only intended as comments.
;
_shelx_estimated_absorpt_t_max 0.811
_shelx_estimated_absorpt_t_min 0.732
_olex2_refinement_description
;
1. Fixed Uiso
 At 1.2 times of:
  All C(H) groups, All C(H,H) groups
2.a Ternary CH refined with riding coordinates:
 C2(H2)
2.b Secondary CH2 refined with riding coordinates:
 C3(H3A,H3B), C4(H4A,H4B)
2.c Aromatic/amide H refined with riding coordinates:
 C21(H21), C20(H20), C17(H17), C24(H24), C25(H25), C13(H13), C18(H18),
 C27(H27), C9(H9), C5(H5), C8(H8), C28(H28), C16(H16), C14(H14), C15(H15),
 C6(H6)
;
_olex2_submission_special_instructions 'No special instructions were received'

loop_
_space_group_symop_operation_xyz
'x, y, z'
'-x, -y, -z'

loop_
_atom_site_label
_atom_site_type_symbol
_atom_site_fract_x
_atom_site_fract_y
_atom_site_fract_z
_atom_site_U_iso_or_equiv
_atom_site_adp_type
_atom_site_occupancy
_atom_site_site_symmetry_order
_atom_site_calc_flag
_atom_site_refinement_flags_posn
_atom_site_refinement_flags_adp
_atom_site_refinement_flags_occupancy
_atom_site_disorder_assembly
_atom_site_disorder_group
Cd1 Cd 0.37564(3) 0.61734(3) 0.50142(2) 0.02938(10) Uani 1 1 d . . . . .
Cl1 Cl 0.34669(11) 0.37436(9) 0.42403(7) 0.0353(2) Uani 1 1 d . . . . .
O1 O 0.3486(3) 0.8350(2) 0.5595(2) 0.0377(7) Uani 1 1 d . . . . .
O2 O 0.1613(3) 0.7141(3) 0.4597(2) 0.0509(8) Uani 1 1 d . . . . .
N2 N 0.4462(4) 0.7169(3) 0.3560(2) 0.0342(8) Uani 1 1 d . . . . .
N1 N 0.2785(3) 0.5517(3) 0.6487(2) 0.0337(8) Uani 1 1 d . . . . .
C23 C 0.3616(4) 0.9351(3) 0.0203(3) 0.0314(9) Uani 1 1 d . . . . .
C21 C 0.4849(5) 0.8521(4) 0.3586(3) 0.0416(11) Uani 1 1 d . . . . .
H21 H 0.502164 0.900413 0.420638 0.050 Uiso 1 1 calc R . . . .
C26 C 0.6283(4) 0.9937(3) 0.0707(3) 0.0308(9) Uani 1 1 d . . . . .
C20 C 0.5007(5) 0.9237(4) 0.2747(3) 0.0387(10) Uani 1 1 d . . . . .
H20 H 0.527440 1.018044 0.280523 0.046 Uiso 1 1 calc R . . . .
C12 C -0.0648(4) 0.5635(4) 0.9160(3) 0.0323(9) Uani 1 1 d . . . . .
C22 C 0.4888(4) 0.9296(3) 0.0883(3) 0.0309(9) Uani 1 1 d . . . . .
C19 C 0.4765(4) 0.8545(3) 0.1811(3) 0.0327(9) Uani 1 1 d . . . . .
C10 C 0.0629(4) 0.5055(4) 0.9096(3) 0.0338(9) Uani 1 1 d . . . . .
C17 C 0.4264(4) 0.6502(4) 0.2662(3) 0.0368(10) Uani 1 1 d . . . . .
H17 H 0.401751 0.555670 0.262740 0.044 Uiso 1 1 calc R . . . .
C24 C 0.2169(5) 0.8765(4) 0.0372(3) 0.0396(10) Uani 1 1 d . . . . .
H24 H 0.206600 0.831208 0.095573 0.048 Uiso 1 1 calc R . . . .
C1 C 0.2210(5) 0.8214(4) 0.5124(3) 0.0393(10) Uani 1 1 d . . . . .
C11 C 0.1283(4) 0.4423(4) 0.9922(3) 0.0322(9) Uani 1 1 d . . . . .
C25 C 0.0951(5) 0.8847(4) -0.0282(3) 0.0430(11) Uani 1 1 d . . . . .
H25 H 0.002930 0.844798 -0.014898 0.052 Uiso 1 1 calc R . . . .
C13 C -0.1328(5) 0.6320(4) 0.8357(3) 0.0413(10) Uani 1 1 d . . . . .
H13 H -0.093845 0.635592 0.775801 0.050 Uiso 1 1 calc R . . . .
C7 C 0.1355(4) 0.5197(4) 0.8183(3) 0.0348(9) Uani 1 1 d . . . . .
C18 C 0.4404(5) 0.7137(3) 0.1785(3) 0.0381(10) Uani 1 1 d . . . . .
H18 H 0.425732 0.662508 0.117715 0.046 Uiso 1 1 calc R . . . .
C2 C 0.1324(5) 0.9371(4) 0.5183(4) 0.0512(12) Uani 1 1 d . . . . .
H2 H 0.198232 1.014303 0.556212 0.061 Uiso 1 1 calc R . . . .
C27 C 0.7598(5) 0.9872(4) 0.1372(3) 0.0440(11) Uani 1 1 d . . . . .
H27 H 0.754267 0.941539 0.195859 0.053 Uiso 1 1 calc R . . . .
C9 C 0.3268(5) 0.6281(4) 0.7337(3) 0.0428(11) Uani 1 1 d . . . . .
H9 H 0.410668 0.693561 0.735985 0.051 Uiso 1 1 calc R . . . .
C5 C 0.1568(5) 0.4599(4) 0.6484(3) 0.0483(12) Uani 1 1 d . . . . .
H5 H 0.119755 0.405886 0.589802 0.058 Uiso 1 1 calc R . . . .
C8 C 0.2603(4) 0.6160(4) 0.8175(3) 0.0410(10) Uani 1 1 d . . . . .
H8 H 0.299042 0.672732 0.874494 0.049 Uiso 1 1 calc R . . . .
C28 C 0.8931(5) 1.0462(4) 0.1170(3) 0.0482(11) Uani 1 1 d . . . . .
H28 H 0.977661 1.041178 0.162004 0.058 Uiso 1 1 calc R . . . .
C16 C -0.2548(5) 0.6229(4) 1.0128(3) 0.0439(11) Uani 1 1 d . . . . .
H16 H -0.297409 0.620822 1.071198 0.053 Uiso 1 1 calc R . . . .
C14 C -0.2524(5) 0.6922(4) 0.8437(3) 0.0468(11) Uani 1 1 d . . . . .
H14 H -0.294178 0.736408 0.789957 0.056 Uiso 1 1 calc R . . . .
C15 C -0.3134(5) 0.6876(4) 0.9335(3) 0.0483(11) Uani 1 1 d . . . . .
H15 H -0.395222 0.729676 0.938734 0.058 Uiso 1 1 calc R . . . .
C6 C 0.0832(5) 0.4407(4) 0.7298(3) 0.0493(12) Uani 1 1 d . . . . .
H6 H -0.001012 0.375229 0.725411 0.059 Uiso 1 1 calc R . . . .
C3 C 0.0070(6) 0.8995(5) 0.5747(4) 0.0766(17) Uani 1 1 d . . . . .
H3A H 0.044795 0.875524 0.641433 0.092 Uiso 1 1 calc R . . . .
H3B H -0.057522 0.819909 0.540900 0.092 Uiso 1 1 calc R . . . .
C4 C 0.0821(6) 0.9840(5) 0.4166(4) 0.0764(17) Uani 1 1 d . . . . .
H4A H 0.021470 0.908291 0.375326 0.092 Uiso 1 1 calc R . . . .
H4B H 0.167220 1.014866 0.384249 0.092 Uiso 1 1 calc R . . . .

loop_
_atom_site_aniso_label
_atom_site_aniso_U_11
_atom_site_aniso_U_22
_atom_site_aniso_U_33
_atom_site_aniso_U_23
_atom_site_aniso_U_13
_atom_site_aniso_U_12
Cd1 0.03713(18) 0.03225(15) 0.02505(16) 0.00849(10) 0.01285(12) 0.01610(12)
Cl1 0.0394(6) 0.0340(5) 0.0335(5) 0.0029(4) 0.0053(5) 0.0087(4)
O1 0.0384(17) 0.0374(15) 0.0404(17) 0.0024(12) 0.0026(14) 0.0183(13)
O2 0.0400(18) 0.0402(16) 0.070(2) -0.0099(15) -0.0072(16) 0.0147(14)
N2 0.046(2) 0.0311(17) 0.0262(18) 0.0079(13) 0.0080(16) 0.0055(15)
N1 0.038(2) 0.0396(18) 0.0264(18) 0.0027(14) 0.0143(16) 0.0071(16)
C23 0.042(2) 0.0281(19) 0.024(2) 0.0020(15) 0.0086(19) 0.0001(18)
C21 0.063(3) 0.037(2) 0.022(2) 0.0008(17) 0.010(2) -0.002(2)
C26 0.039(2) 0.0300(19) 0.022(2) 0.0020(15) 0.0072(18) 0.0003(18)
C20 0.060(3) 0.0255(19) 0.029(2) 0.0011(16) 0.013(2) -0.0045(19)
C12 0.032(2) 0.037(2) 0.026(2) -0.0009(16) 0.0081(18) -0.0038(18)
C22 0.041(2) 0.0290(19) 0.022(2) 0.0021(15) 0.0083(19) 0.0010(18)
C19 0.043(2) 0.0310(19) 0.025(2) 0.0061(16) 0.0095(19) 0.0034(18)
C10 0.036(2) 0.042(2) 0.023(2) 0.0004(17) 0.0132(18) -0.0038(19)
C17 0.050(3) 0.030(2) 0.032(2) 0.0061(17) 0.011(2) 0.0056(19)
C24 0.048(3) 0.038(2) 0.034(2) 0.0066(18) 0.015(2) 0.000(2)
C1 0.041(3) 0.034(2) 0.047(3) -0.0011(19) 0.011(2) 0.017(2)
C11 0.031(2) 0.036(2) 0.028(2) -0.0062(17) 0.0104(18) -0.0042(18)
C25 0.038(3) 0.044(2) 0.046(3) 0.000(2) 0.014(2) -0.003(2)
C13 0.045(3) 0.051(2) 0.025(2) 0.0000(18) 0.006(2) -0.001(2)
C7 0.039(2) 0.042(2) 0.026(2) 0.0024(17) 0.0137(19) 0.0052(19)
C18 0.060(3) 0.031(2) 0.022(2) 0.0025(16) 0.007(2) 0.002(2)
C2 0.040(3) 0.044(2) 0.072(3) -0.006(2) 0.001(3) 0.024(2)
C27 0.049(3) 0.051(3) 0.031(2) 0.0135(19) 0.004(2) 0.003(2)
C9 0.038(3) 0.055(3) 0.032(2) -0.0021(19) 0.013(2) -0.012(2)
C5 0.059(3) 0.051(3) 0.031(2) -0.011(2) 0.015(2) -0.006(2)
C8 0.041(3) 0.052(2) 0.025(2) -0.0062(18) 0.0114(19) -0.011(2)
C28 0.041(3) 0.055(3) 0.046(3) 0.005(2) -0.002(2) 0.007(2)
C16 0.040(3) 0.058(3) 0.034(2) -0.002(2) 0.013(2) 0.005(2)
C14 0.045(3) 0.062(3) 0.032(2) -0.002(2) 0.000(2) 0.011(2)
C15 0.040(3) 0.057(3) 0.049(3) -0.007(2) 0.008(2) 0.013(2)
C6 0.057(3) 0.055(3) 0.034(2) -0.009(2) 0.026(2) -0.015(2)
C3 0.109(5) 0.081(3) 0.071(4) 0.042(3) 0.050(3) 0.071(3)
C4 0.105(4) 0.078(3) 0.079(4) 0.040(3) 0.061(3) 0.065(3)

loop_
_atom_type_symbol
_atom_type_description
_atom_type_scat_dispersion_real
_atom_type_scat_dispersion_imag
_atom_type_scat_source
C C 0.0033 0.0016 'International Tables Vol C Tables 4.2.6.8 and 6.1.1.4'
H H 0.0000 0.0000 'International Tables Vol C Tables 4.2.6.8 and 6.1.1.4'
N N 0.0061 0.0033 'International Tables Vol C Tables 4.2.6.8 and 6.1.1.4'
O O 0.0106 0.0060 'International Tables Vol C Tables 4.2.6.8 and 6.1.1.4'
Cd Cd -0.8075 1.2024 'International Tables Vol C Tables 4.2.6.8 and 6.1.1.4'
Cl Cl 0.1484 0.1585 'International Tables Vol C Tables 4.2.6.8 and 6.1.1.4'

loop_
_geom_angle_atom_site_label_1
_geom_angle_atom_site_label_2
_geom_angle_atom_site_label_3
_geom_angle
_geom_angle_site_symmetry_1
_geom_angle_site_symmetry_3
_geom_angle_publ_flag
Cl1 Cd1 Cl1 93.99(3) . 2_666 ?
Cl1 Cd1 C1 125.84(10) 2_666 . ?
Cl1 Cd1 C1 140.10(10) . . ?
O1 Cd1 Cl1 167.81(7) . . ?
O1 Cd1 Cl1 98.17(7) . 2_666 ?
O1 Cd1 O2 56.10(9) . . ?
O1 Cd1 N2 87.45(10) . . ?
O1 Cd1 N1 82.97(10) . . ?
O1 Cd1 C1 27.82(10) . . ?
O2 Cd1 Cl1 111.84(7) . . ?
O2 Cd1 Cl1 153.80(7) . 2_666 ?
O2 Cd1 N2 84.31(11) . . ?
O2 Cd1 N1 86.03(11) . . ?
O2 Cd1 C1 28.28(10) . . ?
N2 Cd1 Cl1 90.12(8) . 2_666 ?
N2 Cd1 Cl1 93.31(7) . . ?
N2 Cd1 N1 169.10(11) . . ?
N2 Cd1 C1 85.26(12) . . ?
N1 Cd1 Cl1 96.36(8) . 2_666 ?
N1 Cd1 Cl1 94.97(8) . . ?
N1 Cd1 C1 83.83(12) . . ?
Cd1 Cl1 Cd1 86.01(3) . 2_666 ?
C1 O1 Cd1 91.2(2) . . ?
C1 O2 Cd1 90.2(2) . . ?
C21 N2 Cd1 118.4(2) . . ?
C17 N2 Cd1 123.9(2) . . ?
C17 N2 C21 116.7(3) . . ?
C9 N1 Cd1 118.8(2) . . ?
C9 N1 C5 116.1(3) . . ?
C5 N1 Cd1 123.5(3) . . ?
C22 C23 C26 120.1(3) . 2_675 ?
C22 C23 C24 123.1(3) . . ?
C24 C23 C26 116.8(4) . 2_675 ?
N2 C21 C20 123.5(3) . . ?
C22 C26 C23 118.7(3) . 2_675 ?
C22 C26 C27 122.4(3) . . ?
C27 C26 C23 118.8(3) . 2_675 ?
C21 C20 C19 119.7(3) . . ?
C10 C12 C11 119.6(3) . 2_567 ?
C10 C12 C13 122.3(4) . . ?
C13 C12 C11 118.0(4) . 2_567 ?
C23 C22 C26 121.2(3) . . ?
C23 C22 C19 119.4(3) . . ?
C26 C22 C19 119.4(3) . . ?
C20 C19 C22 121.0(3) . . ?
C18 C19 C20 116.9(3) . . ?
C18 C19 C22 122.1(3) . . ?
C12 C10 C11 120.1(3) . . ?
C12 C10 C7 120.1(3) . . ?
C11 C10 C7 119.7(4) . . ?
N2 C17 C18 123.5(3) . . ?
C25 C24 C23 122.3(4) . . ?
O1 C1 Cd1 61.0(2) . . ?
O1 C1 O2 122.5(4) . . ?
O1 C1 C2 119.2(4) . . ?
O2 C1 Cd1 61.5(2) . . ?
O2 C1 C2 118.2(4) . . ?
C2 C1 Cd1 179.7(4) . . ?
C10 C11 C12 120.3(3) . 2_567 ?
C10 C11 C16 121.8(4) . 2_567 ?
C16 C11 C12 117.9(4) 2_567 2_567 ?
C24 C25 C28 120.2(4) . 2_675 ?
C14 C13 C12 122.1(4) . . ?
C8 C7 C10 120.7(3) . . ?
C8 C7 C6 116.2(4) . . ?
C6 C7 C10 123.0(3) . . ?
C17 C18 C19 119.6(3) . . ?
C3 C2 C1 111.1(4) . . ?
C3 C2 C4 111.8(4) . . ?
C4 C2 C1 112.0(4) . . ?
C28 C27 C26 121.3(4) . . ?
N1 C9 C8 123.8(4) . . ?
N1 C5 C6 123.8(4) . . ?
C9 C8 C7 120.5(3) . . ?
C27 C28 C25 120.6(4) . 2_675 ?
C15 C16 C11 121.1(4) . 2_567 ?
C13 C14 C15 119.9(4) . . ?
C16 C15 C14 121.0(4) . . ?
C5 C6 C7 119.6(4) . . ?
C2 C3 C4 112.0(4) . 2_576 ?
C2 C4 C3 110.6(4) . 2_576 ?

loop_
_geom_bond_atom_site_label_1
_geom_bond_atom_site_label_2
_geom_bond_distance
_geom_bond_site_symmetry_2
_geom_bond_publ_flag
Cd1 Cl1 2.6149(11) 2_666 ?
Cd1 Cl1 2.5546(10) . ?
Cd1 O1 2.335(2) . ?
Cd1 O2 2.345(3) . ?
Cd1 N2 2.359(3) . ?
Cd1 N1 2.367(3) . ?
Cd1 C1 2.669(4) . ?
O1 C1 1.246(4) . ?
O2 C1 1.265(4) . ?
N2 C21 1.334(4) . ?
N2 C17 1.333(4) . ?
N1 C9 1.333(4) . ?
N1 C5 1.337(5) . ?
C23 C26 1.446(5) 2_675 ?
C23 C22 1.397(5) . ?
C23 C24 1.431(5) . ?
C21 C20 1.372(5) . ?
C26 C22 1.407(5) . ?
C26 C27 1.419(5) . ?
C20 C19 1.386(5) . ?
C12 C10 1.406(5) . ?
C12 C11 1.444(5) 2_567 ?
C12 C13 1.425(5) . ?
C22 C19 1.490(5) . ?
C19 C18 1.386(4) . ?
C10 C11 1.407(5) . ?
C10 C7 1.485(5) . ?
C17 C18 1.374(5) . ?
C24 C25 1.345(5) . ?
C1 C2 1.518(5) . ?
C11 C16 1.433(5) 2_567 ?
C25 C28 1.411(5) 2_675 ?
C13 C14 1.353(6) . ?
C7 C8 1.385(5) . ?
C7 C6 1.388(5) . ?
C2 C3 1.486(6) . ?
C2 C4 1.499(6) . ?
C27 C28 1.352(5) . ?
C9 C8 1.362(5) . ?
C5 C6 1.376(5) . ?
C16 C15 1.358(5) . ?
C14 C15 1.407(6) . ?
C3 C4 1.533(6) 2_576 ?
